data_8107614
loop_
_publ_author_name
'Moherane, Lehlohonolo'
'Makhatshwa, Marcus'
'Malan, Frederick P.'
'Visser, Hendrik G.'
'Manicum, Amanda-Lee E.'

_publ_section_title
;
 The crystal structure of (bromido,
 chlorido)-tricarbonyl-(5,5&#x2032;-dimethyl-2,2&#x2032;-bipyridine)-rhenium(I),
 C15H12Br0.2Cl0.8N2O3Re1
;
_journal_issue 5
_journal_name_full 'Zeitschrift f\"ur Kristallographie - New Crystal Structures'
_journal_page_first 969
_journal_page_last 971
_journal_paper_doi 10.1515/ncrs-2023-0303
_journal_volume 238
_journal_year 2023
_chemical_formula_moiety 'C15 H12 Br0.18 Cl0.82 N2 O3 Re'
_chemical_formula_sum 'C15 H12 Br0.18 Cl0.82 N2 O3 Re'
_chemical_formula_weight 498.10
_space_group_crystal_system monoclinic
_space_group_IT_number 14
_space_group_name_Hall '-P 2ybc'
_space_group_name_H-M_alt 'P 1 21/c 1'
_atom_sites_solution_hydrogens geom
_cell_angle_alpha 90
_cell_angle_beta 106.592(3)
_cell_angle_gamma 90
_cell_formula_units_Z 4
_cell_length_a 14.6713(4)
_cell_length_b 11.4724(3)
_cell_length_c 9.6206(3)
_cell_measurement_reflns_used 14423
_cell_measurement_temperature 150(2)
_cell_measurement_theta_max 30.9560
_cell_measurement_theta_min 2.7950
_cell_volume 1551.87(8)
_computing_molecular_graphics 'Olex2 (Dolomanov et al., 2009)'
_computing_publication_material 'Olex2 (Dolomanov et al., 2009)'
_computing_structure_refinement 'SHELXL-2018/3 (Sheldrick, 2018)'
_diffrn_ambient_temperature 150(2)
_diffrn_measured_fraction_theta_full 0.999
_diffrn_measured_fraction_theta_max 0.999
_diffrn_measurement_device 'four-circle diffractometer'
_diffrn_measurement_device_type 'XtaLAB Synergy R, DW system, HyPix'
_diffrn_measurement_method '\w scans'
_diffrn_radiation_type MoK\a
_diffrn_radiation_wavelength 0.71073
_diffrn_reflns_av_R_equivalents 0.0775
_diffrn_reflns_av_unetI/netI 0.0394
_diffrn_reflns_Laue_measured_fraction_full 0.999
_diffrn_reflns_Laue_measured_fraction_max 0.999
_diffrn_reflns_limit_h_max 18
_diffrn_reflns_limit_h_min -18
_diffrn_reflns_limit_k_max 14
_diffrn_reflns_limit_k_min -14
_diffrn_reflns_limit_l_max 12
_diffrn_reflns_limit_l_min -11
_diffrn_reflns_number 23005
_diffrn_reflns_point_group_measured_fraction_full 0.999
_diffrn_reflns_point_group_measured_fraction_max 0.999
_diffrn_reflns_theta_full 25.242
_diffrn_reflns_theta_max 26.367
_diffrn_reflns_theta_min 2.834
_exptl_absorpt_coefficient_mu 8.457
_exptl_absorpt_correction_T_max 1.00000
_exptl_absorpt_correction_T_min 0.42723
_exptl_absorpt_correction_type multi-scan
_exptl_absorpt_process_details
;
CrysAlisPro 1.171.42.89a (Rigaku Oxford Diffraction, 2023)
Empirical absorption correction using spherical harmonics,
implemented in SCALE3 ABSPACK scaling algorithm.
;
_exptl_crystal_colour yellow
_exptl_crystal_density_diffrn 2.132
_exptl_crystal_description block
_exptl_crystal_F_000 941
_exptl_crystal_size_max 0.216
_exptl_crystal_size_mid 0.167
_exptl_crystal_size_min 0.068
_refine_diff_density_max 2.824
_refine_diff_density_min -1.045
_refine_diff_density_rms 0.188
_refine_ls_extinction_coef .
_refine_ls_extinction_method none
_refine_ls_goodness_of_fit_ref 1.237
_refine_ls_hydrogen_treatment constr
_refine_ls_matrix_type full
_refine_ls_number_parameters 202
_refine_ls_number_reflns 3168
_refine_ls_number_restraints 0
_refine_ls_restrained_S_all 1.237
_refine_ls_R_factor_all 0.0497
_refine_ls_R_factor_gt 0.0452
_refine_ls_shift/su_max 0.001
_refine_ls_shift/su_mean 0.000
_refine_ls_structure_factor_coef Fsqd
_refine_ls_weighting_details 'w=1/[\s^2^(Fo^2^)+(0.0238P)^2^+17.8866P] where P=(Fo^2^+2Fc^2^)/3'
_refine_ls_weighting_scheme calc
_refine_ls_wR_factor_gt 0.1092
_refine_ls_wR_factor_ref 0.1110
_reflns_Friedel_coverage 0.000
_reflns_Friedel_fraction_full .
_reflns_Friedel_fraction_max .
_reflns_number_gt 2897
_reflns_number_total 3168
_reflns_threshold_expression 'I > 2\s(I)'
_cod_data_source_file suppl_j_ncrs-2023-0303_suppl_001.cif
_cod_data_source_block am178_lt_auto
_cod_database_code 8107614
_shelx_space_group_comment
;
The symmetry employed for this shelxl refinement is uniquely defined
by the following loop, which should always be used as a source of
symmetry information in preference to the above space-group names.
They are only intended as comments.
;
_olex2_refinement_description
;
1. Shared sites
{Br1, Cl1}
2. Others
 Fixed Uiso: H21(0.039) H24(0.041) H11(0.044) H14(0.046) H26A(0.07) H26B(0.07)
 H26C(0.07) H23(0.045) H13(0.053) H16A(0.082) H16B(0.082) H16C(0.082)
 Fixed X: H21(0.898313) H24(0.696326) H11(0.652842) H14(0.616263)
 H26A(0.986241) H26B(0.899333) H26C(0.920093) H23(0.791943) H13(0.526251)
 H16A(0.505978) H16B(0.471405) H16C(0.568669)
 Fixed Y: H21(0.355021) H24(0.191307) H11(0.701428) H14(0.313091)
 H26A(0.131901) H26B(0.047064) H26C(0.158389) H23(0.069321) H13(0.456159)
 H16A(0.747948) H16B(0.65621) H16C(0.726326)
 Fixed Z: H21(1.003397) H24(0.591452) H11(0.568228) H14(0.433163)
 H26A(1.01635) H26B(1.014601) H26C(1.119175) H23(0.767979) H13(0.276604)
 H16A(0.365444) H16B(0.235714) H16C(0.256323)
;
_olex2_submission_special_instructions 'No special instructions were received'

loop_
_space_group_symop_operation_xyz
'x, y, z'
'-x, y+1/2, -z+1/2'
'-x, -y, -z'
'x, -y-1/2, z-1/2'

loop_
_atom_site_label
_atom_site_type_symbol
_atom_site_fract_x
_atom_site_fract_y
_atom_site_fract_z
_atom_site_U_iso_or_equiv
_atom_site_adp_type
_atom_site_occupancy
_atom_site_site_symmetry_order
_atom_site_calc_flag
_atom_site_refinement_flags_posn
_atom_site_refinement_flags_adp
_atom_site_refinement_flags_occupancy
_atom_site_disorder_assembly
_atom_site_disorder_group
Br1 Br 0.65644(13) 0.53894(17) 0.9558(2) 0.0426(8) Uani 0.184(8) 1 d . . P A 1
C1 C 0.7829(7) 0.7461(9) 0.8499(11) 0.042(2) Uani 1 1 d . . . . .
C2 C 0.8801(7) 0.5910(9) 1.0348(10) 0.041(2) Uani 1 1 d . . . . .
C3 C 0.9002(6) 0.6100(7) 0.7672(9) 0.0305(19) Uani 1 1 d . . . . .
C11 C 0.6449(6) 0.6219(8) 0.5397(11) 0.037(2) Uani 1 1 d . . . . .
H11 H 0.652842 0.701428 0.568228 0.044 Uiso 1 1 calc R U . . .
C12 C 0.5804(7) 0.5943(9) 0.4041(11) 0.043(2) Uani 1 1 d . . . . .
C13 C 0.5696(7) 0.4785(10) 0.3664(11) 0.044(3) Uani 1 1 d . . . . .
H13 H 0.526251 0.456159 0.276604 0.053 Uiso 1 1 calc R U . . .
C14 C 0.6222(7) 0.3930(9) 0.4599(11) 0.039(2) Uani 1 1 d . . . . .
H14 H 0.616263 0.313091 0.433163 0.046 Uiso 1 1 calc R U . . .
C15 C 0.6833(6) 0.4276(7) 0.5925(9) 0.0281(17) Uani 1 1 d . . . . .
C16 C 0.5270(7) 0.6895(10) 0.3069(13) 0.054(3) Uani 1 1 d . . . . .
H16A H 0.505978 0.747948 0.365444 0.082 Uiso 1 1 calc R U . . .
H16B H 0.471405 0.656210 0.235714 0.082 Uiso 1 1 calc R U . . .
H16C H 0.568669 0.726326 0.256323 0.082 Uiso 1 1 calc R U . . .
C21 C 0.8566(6) 0.3210(8) 0.9190(9) 0.0329(19) Uani 1 1 d . . . . .
H21 H 0.898313 0.355021 1.003397 0.039 Uiso 1 1 calc R U . . .
C22 C 0.8566(7) 0.2007(8) 0.9061(10) 0.034(2) Uani 1 1 d . . . . .
C23 C 0.7947(7) 0.1515(8) 0.7810(11) 0.037(2) Uani 1 1 d . . . . .
H23 H 0.791943 0.069321 0.767979 0.045 Uiso 1 1 calc R U . . .
C24 C 0.7379(7) 0.2236(8) 0.6772(10) 0.035(2) Uani 1 1 d . . . . .
H24 H 0.696326 0.191307 0.591452 0.041 Uiso 1 1 calc R U . . .
C25 C 0.7417(6) 0.3438(8) 0.6981(9) 0.0282(17) Uani 1 1 d . . . . .
C26 C 0.9212(8) 0.1282(10) 1.0244(11) 0.047(3) Uani 1 1 d . . . . .
H26A H 0.986241 0.131901 1.016350 0.070 Uiso 1 1 calc R U . . .
H26B H 0.899333 0.047064 1.014601 0.070 Uiso 1 1 calc R U . . .
H26C H 0.920093 0.158389 1.119175 0.070 Uiso 1 1 calc R U . . .
Cl1 Cl 0.65644(13) 0.53894(17) 0.9558(2) 0.0426(8) Uani 0.816(8) 1 d . . P A 2
N1 N 0.8012(5) 0.3927(6) 0.8196(7) 0.0263(15) Uani 1 1 d . . . . .
N2 N 0.6953(5) 0.5412(6) 0.6300(8) 0.0298(16) Uani 1 1 d . . . . .
O1 O 0.7824(6) 0.8488(8) 0.8583(11) 0.067(2) Uani 1 1 d . . . . .
O2 O 0.9306(6) 0.5973(7) 1.1505(8) 0.060(2) Uani 1 1 d . . . . .
O3 O 0.9638(5) 0.6324(6) 0.7276(8) 0.0437(16) Uani 1 1 d . . . . .
Re1 Re 0.79487(2) 0.57988(3) 0.84168(4) 0.02986(14) Uani 1 1 d . . . . .

loop_
_atom_site_aniso_label
_atom_site_aniso_U_11
_atom_site_aniso_U_22
_atom_site_aniso_U_33
_atom_site_aniso_U_23
_atom_site_aniso_U_13
_atom_site_aniso_U_12
Re1 0.0298(2) 0.0267(2) 0.0299(2) -0.00162(14) 0.00351(14) 0.00253(15)
O3 0.043(4) 0.038(4) 0.051(4) -0.007(3) 0.015(3) -0.002(3)
N1 0.026(3) 0.022(3) 0.029(4) 0.004(3) 0.005(3) 0.002(3)
N2 0.025(4) 0.026(4) 0.035(4) 0.007(3) 0.004(3) -0.002(3)
O2 0.074(6) 0.051(5) 0.042(4) -0.013(4) -0.006(4) -0.003(4)
O1 0.067(6) 0.043(5) 0.101(7) -0.009(5) 0.039(5) -0.002(4)
C3 0.035(5) 0.018(4) 0.034(5) -0.009(3) 0.002(4) 0.005(3)
C21 0.032(5) 0.039(5) 0.025(4) 0.005(4) 0.005(4) 0.002(4)
C1 0.038(5) 0.033(5) 0.058(6) -0.005(5) 0.019(5) -0.002(4)
C24 0.042(5) 0.027(5) 0.032(5) -0.002(4) 0.006(4) -0.002(4)
C11 0.030(5) 0.026(5) 0.047(5) 0.004(4) 0.000(4) 0.002(4)
C25 0.026(4) 0.028(4) 0.029(4) 0.002(3) 0.004(3) 0.004(3)
C2 0.048(6) 0.037(5) 0.034(5) -0.012(4) 0.005(4) 0.005(4)
C15 0.025(4) 0.028(4) 0.029(4) 0.006(3) 0.004(3) -0.003(3)
C14 0.035(5) 0.032(5) 0.042(5) 0.000(4) 0.000(4) -0.007(4)
C22 0.036(5) 0.031(5) 0.038(5) 0.003(4) 0.015(4) 0.004(4)
C26 0.050(6) 0.044(6) 0.047(6) 0.014(5) 0.015(5) 0.016(5)
C23 0.041(5) 0.023(5) 0.047(5) 0.002(4) 0.012(4) 0.002(4)
C12 0.028(5) 0.045(6) 0.046(6) 0.018(5) -0.007(4) 0.000(4)
C13 0.031(5) 0.048(6) 0.042(5) 0.014(5) -0.008(4) -0.012(4)
C16 0.035(5) 0.054(7) 0.061(7) 0.026(6) -0.007(5) -0.006(5)
Br1 0.0354(11) 0.0317(11) 0.0522(13) 0.0080(8) -0.0013(8) 0.0019(8)
Cl1 0.0354(11) 0.0317(11) 0.0522(13) 0.0080(8) -0.0013(8) 0.0019(8)

loop_
_atom_type_symbol
_atom_type_description
_atom_type_scat_dispersion_real
_atom_type_scat_dispersion_imag
_atom_type_scat_source
C C 0.0033 0.0016 'International Tables Vol C Tables 4.2.6.8 and 6.1.1.4'
H H 0.0000 0.0000 'International Tables Vol C Tables 4.2.6.8 and 6.1.1.4'
Br Br -0.2901 2.4595 'International Tables Vol C Tables 4.2.6.8 and 6.1.1.4'
Cl Cl 0.1484 0.1585 'International Tables Vol C Tables 4.2.6.8 and 6.1.1.4'
N N 0.0061 0.0033 'International Tables Vol C Tables 4.2.6.8 and 6.1.1.4'
O O 0.0106 0.0060 'International Tables Vol C Tables 4.2.6.8 and 6.1.1.4'
Re Re -1.0185 7.2310 'International Tables Vol C Tables 4.2.6.8 and 6.1.1.4'

loop_
_geom_angle_atom_site_label_1
_geom_angle_atom_site_label_2
_geom_angle_atom_site_label_3
_geom_angle
_geom_angle_site_symmetry_1
_geom_angle_site_symmetry_3
N1 Re1 N2 75.1(3) . .
N1 Re1 Br1 85.59(19) . .
N1 Re1 Cl1 85.59(19) . .
N2 Re1 Br1 87.81(19) . .
N2 Re1 Cl1 87.81(19) . .
C3 Re1 N1 94.6(3) . .
C3 Re1 N2 94.9(3) . .
C3 Re1 C1 86.0(4) . .
C3 Re1 C2 88.7(4) . .
C3 Re1 Br1 177.3(3) . .
C3 Re1 Cl1 177.3(3) . .
C1 Re1 N1 176.4(4) . .
C1 Re1 N2 101.3(4) . .
C1 Re1 C2 86.4(4) . .
C1 Re1 Br1 94.0(3) . .
C1 Re1 Cl1 94.0(3) . .
C2 Re1 N1 97.3(3) . .
C2 Re1 N2 171.8(4) . .
C2 Re1 Br1 88.6(3) . .
C2 Re1 Cl1 88.6(3) . .
C21 N1 Re1 124.8(6) . .
C21 N1 C25 117.9(8) . .
C25 N1 Re1 117.2(5) . .
C11 N2 Re1 124.2(6) . .
C11 N2 C15 119.3(8) . .
C15 N2 Re1 116.5(5) . .
O3 C3 Re1 176.6(7) . .
N1 C21 C22 124.1(9) . .
O1 C1 Re1 175.3(9) . .
C23 C24 C25 119.9(9) . .
N2 C11 C12 123.0(9) . .
N1 C25 C24 121.4(8) . .
N1 C25 C15 115.1(7) . .
C24 C25 C15 123.5(8) . .
O2 C2 Re1 179.6(11) . .
N2 C15 C25 116.0(7) . .
N2 C15 C14 121.3(8) . .
C14 C15 C25 122.7(8) . .
C15 C14 C13 118.8(9) . .
C21 C22 C26 119.9(9) . .
C21 C22 C23 117.4(8) . .
C23 C22 C26 122.7(9) . .
C24 C23 C22 119.3(9) . .
C11 C12 C16 120.3(10) . .
C13 C12 C11 117.2(8) . .
C13 C12 C16 122.5(9) . .
C12 C13 C14 120.3(9) . .

loop_
_geom_bond_atom_site_label_1
_geom_bond_atom_site_label_2
_geom_bond_distance
_geom_bond_site_symmetry_2
Re1 N1 2.163(7) .
Re1 N2 2.186(7) .
Re1 C3 1.911(10) .
Re1 C1 1.919(10) .
Re1 C2 1.925(10) .
Re1 Br1 2.612(2) .
Re1 Cl1 2.612(2) .
O3 C3 1.134(11) .
N1 C21 1.344(11) .
N1 C25 1.363(11) .
N2 C11 1.339(11) .
N2 C15 1.351(11) .
O2 C2 1.149(12) .
O1 C1 1.181(13) .
C21 C22 1.387(13) .
C24 C25 1.393(12) .
C24 C23 1.379(13) .
C11 C12 1.412(13) .
C25 C15 1.481(11) .
C15 C14 1.391(12) .
C14 C13 1.404(14) .
C22 C26 1.506(13) .
C22 C23 1.403(14) .
C12 C13 1.374(15) .
C12 C16 1.504(13) .
